data_7029714
loop_
_publ_author_name
'Zhu, Gengyu'
'Li, Xiaoyan'
'Xu, Guoqiang'
'Wang, Lin'
'Sun, Hongjian'

_publ_section_title
;
 A new PC(sp(3))P ligand and its coordination chemistry with low-valent
 iron, cobalt and nickel complexes.
;
_journal_issue 23
_journal_name_full 'Dalton transactions (Cambridge, England : 2003)'
_journal_page_first 8595
_journal_page_last 8598
_journal_paper_doi 10.1039/c4dt00639a
_journal_volume 43
_journal_year 2014
_chemical_formula_sum 'C39 H46 Co N2 P4'
_chemical_formula_weight 725.59
_chemical_name_systematic
; 
 ? 
;
_space_group_IT_number 14
_symmetry_cell_setting monoclinic
_symmetry_space_group_name_Hall '-P 2ybc'
_symmetry_space_group_name_H-M 'P 1 21/c 1'
_atom_sites_solution_hydrogens geom
_atom_sites_solution_primary direct
_atom_sites_solution_secondary difmap
_audit_creation_method SHELXL-97
_cell_angle_alpha 90.00
_cell_angle_beta 99.722(5)
_cell_angle_gamma 90.00
_cell_formula_units_Z 4
_cell_length_a 19.838(6)
_cell_length_b 10.326(3)
_cell_length_c 18.271(5)
_cell_measurement_reflns_used 2627
_cell_measurement_temperature 273(2)
_cell_measurement_theta_max 22.27
_cell_measurement_theta_min 2.23
_cell_volume 3689.0(18)
_computing_cell_refinement 'Bruker SMART'
_computing_data_collection 'Bruker SMART'
_computing_data_reduction 'Bruker SAINT'
_computing_molecular_graphics 'Bruker SHELXTL'
_computing_publication_material 'Bruker SHELXTL'
_computing_structure_refinement 'SHELXL-97 (Sheldrick, 1997)'
_computing_structure_solution 'SHELXS-97 (Sheldrick, 1990)'
_diffrn_ambient_temperature 273(2)
_diffrn_measured_fraction_theta_full 0.998
_diffrn_measured_fraction_theta_max 0.998
_diffrn_measurement_device_type 'CCD area detector'
_diffrn_measurement_method 'phi and omega scans'
_diffrn_radiation_monochromator graphite
_diffrn_radiation_source 'fine-focus sealed tube'
_diffrn_radiation_type MoK\a
_diffrn_radiation_wavelength 0.71073
_diffrn_reflns_av_R_equivalents 0.0618
_diffrn_reflns_av_unetI/netI 0.0733
_diffrn_reflns_limit_h_max 23
_diffrn_reflns_limit_h_min -23
_diffrn_reflns_limit_k_max 12
_diffrn_reflns_limit_k_min -12
_diffrn_reflns_limit_l_max 10
_diffrn_reflns_limit_l_min -21
_diffrn_reflns_number 17734
_diffrn_reflns_theta_full 25.00
_diffrn_reflns_theta_max 25.00
_diffrn_reflns_theta_min 1.04
_exptl_absorpt_coefficient_mu 0.669
_exptl_absorpt_correction_T_max 0.8835
_exptl_absorpt_correction_T_min 0.8668
_exptl_absorpt_correction_type multi-scan
_exptl_absorpt_process_details SADABS
_exptl_crystal_colour 'dark red'
_exptl_crystal_density_diffrn 1.306
_exptl_crystal_density_method 'not measured'
_exptl_crystal_description block
_exptl_crystal_F_000 1524
_exptl_crystal_size_max 0.22
_exptl_crystal_size_mid 0.20
_exptl_crystal_size_min 0.19
_refine_diff_density_max 1.354
_refine_diff_density_min -0.293
_refine_diff_density_rms 0.078
_refine_ls_extinction_method none
_refine_ls_goodness_of_fit_ref 1.058
_refine_ls_hydrogen_treatment constr
_refine_ls_matrix_type full
_refine_ls_number_parameters 421
_refine_ls_number_reflns 6481
_refine_ls_number_restraints 0
_refine_ls_restrained_S_all 1.058
_refine_ls_R_factor_all 0.0927
_refine_ls_R_factor_gt 0.0570
_refine_ls_shift/su_max 0.000
_refine_ls_shift/su_mean 0.000
_refine_ls_structure_factor_coef Fsqd
_refine_ls_weighting_details 'calc w=1/[\s^2^(Fo^2^)+(0.0814P)^2^+0.0000P] where P=(Fo^2^+2Fc^2^)/3'
_refine_ls_weighting_scheme calc
_refine_ls_wR_factor_gt 0.1365
_refine_ls_wR_factor_ref 0.1597
_reflns_number_gt 4404
_reflns_number_total 6481
_reflns_threshold_expression >2sigma(I)
_cod_data_source_file c4dt00639a2.cif
_cod_data_source_block a
_cod_depositor_comments
;
The following automatic conversions were performed:

'_symmetry_cell_setting' value 'Monoclinic' changed to 'monoclinic'
according to
/usr/data/users/saulius/crontab/automatic-downloads/rss-feeds/RSC/lib/dictionaries/cif_core.dic
dictionary named 'cif_core.dic' version 2.4.2 from 2011-04-26.

Automatic conversion script
Id: cif_fix_values 2281 2013-09-26 08:29:07Z andrius 

 Adding full bibliography for 7029713--7029716.cif.
;
_cod_original_sg_symbol_H-M P2(1)/c
_cod_database_code 7029714

loop_
_symmetry_equiv_pos_as_xyz
'x, y, z'
'-x, y+1/2, -z+1/2'
'-x, -y, -z'
'x, -y-1/2, z-1/2'

loop_
_atom_site_label
_atom_site_type_symbol
_atom_site_fract_x
_atom_site_fract_y
_atom_site_fract_z
_atom_site_U_iso_or_equiv
_atom_site_adp_type
_atom_site_occupancy
_atom_site_symmetry_multiplicity
_atom_site_calc_flag
_atom_site_refinement_flags
Co1 Co 0.21114(3) 0.98032(5) 0.24935(3) 0.03616(19) Uani 1 1 d .
P3 P 0.18947(5) 0.78167(10) 0.22260(6) 0.0339(3) Uani 1 1 d .
P4 P 0.31228(6) 0.99079(10) 0.31388(6) 0.0357(3) Uani 1 1 d .
P2 P 0.12817(6) 1.06654(12) 0.30273(7) 0.0443(3) Uani 1 1 d .
P1 P 0.21382(6) 1.10065(12) 0.14997(7) 0.0447(3) Uani 1 1 d .
N2 N 0.34012(16) 0.8554(3) 0.36936(19) 0.0363(8) Uani 1 1 d .
N1 N 0.16194(17) 0.6853(3) 0.2919(2) 0.0396(8) Uani 1 1 d .
C13 C 0.2579(2) 0.6753(4) 0.2005(2) 0.0356(10) Uani 1 1 d .
C19 C 0.3829(2) 0.9980(4) 0.2605(2) 0.0397(10) Uani 1 1 d .
C7 C 0.1211(2) 0.7440(4) 0.1436(2) 0.0390(10) Uani 1 1 d .
C34 C 0.1785(2) 0.7026(4) 0.3678(2) 0.0424(11) Uani 1 1 d .
C25 C 0.3388(2) 1.1197(4) 0.3823(2) 0.0405(10) Uani 1 1 d .
C36 C 0.2996(2) 0.7833(4) 0.4096(2) 0.0374(10) Uani 1 1 d .
C18 C 0.2942(2) 0.5935(4) 0.2535(2) 0.0419(10) Uani 1 1 d .
H18 H 0.2810 0.5853 0.2997 0.050 Uiso 1 1 calc R
C8 C 0.0696(2) 0.8320(4) 0.1237(3) 0.0469(11) Uani 1 1 d .
H8 H 0.0680 0.9055 0.1528 0.056 Uiso 1 1 calc R
C30 C 0.3147(3) 1.2426(4) 0.3659(3) 0.0530(12) Uani 1 1 d .
H30 H 0.2834 1.2567 0.3226 0.064 Uiso 1 1 calc R
C38 C 0.4070(2) 0.7152(4) 0.4403(3) 0.0515(12) Uani 1 1 d .
H38 H 0.4452 0.6689 0.4627 0.062 Uiso 1 1 calc R
C35 C 0.2248(2) 0.8063(4) 0.4052(2) 0.0427(11) Uani 1 1 d .
H35A H 0.2133 0.8871 0.3789 0.051 Uiso 1 1 calc R
H35B H 0.2155 0.8172 0.4552 0.051 Uiso 1 1 calc R
C37 C 0.3406(2) 0.6977(4) 0.4521(2) 0.0461(11) Uani 1 1 d .
H37 H 0.3264 0.6371 0.4840 0.055 Uiso 1 1 calc R
C20 C 0.3967(2) 0.8909(5) 0.2200(3) 0.0521(12) Uani 1 1 d .
H20 H 0.3740 0.8134 0.2251 0.063 Uiso 1 1 calc R
C17 C 0.3495(3) 0.5245(4) 0.2382(3) 0.0539(13) Uani 1 1 d .
H17 H 0.3739 0.4717 0.2746 0.065 Uiso 1 1 calc R
C31 C 0.1205(2) 0.5754(5) 0.2801(3) 0.0538(13) Uani 1 1 d .
H31 H 0.1025 0.5407 0.2340 0.065 Uiso 1 1 calc R
C24 C 0.4182(2) 1.1105(5) 0.2524(3) 0.0577(13) Uani 1 1 d .
H24 H 0.4107 1.1837 0.2796 0.069 Uiso 1 1 calc R
C39 C 0.4063(2) 0.8117(4) 0.3906(3) 0.0482(12) Uani 1 1 d .
H39 H 0.4444 0.8438 0.3732 0.058 Uiso 1 1 calc R
C12 C 0.1209(2) 0.6326(4) 0.0999(3) 0.0530(13) Uani 1 1 d .
H12 H 0.1544 0.5695 0.1125 0.064 Uiso 1 1 calc R
C16 C 0.3688(3) 0.5330(5) 0.1702(3) 0.0590(14) Uani 1 1 d .
H16 H 0.4060 0.4852 0.1602 0.071 Uiso 1 1 calc R
C14 C 0.2789(2) 0.6830(4) 0.1320(3) 0.0476(11) Uani 1 1 d .
H14 H 0.2555 0.7373 0.0958 0.057 Uiso 1 1 calc R
C15 C 0.3335(3) 0.6119(5) 0.1164(3) 0.0583(13) Uani 1 1 d .
H15 H 0.3463 0.6173 0.0698 0.070 Uiso 1 1 calc R
C21 C 0.4436(2) 0.8967(5) 0.1722(3) 0.0618(14) Uani 1 1 d .
H21 H 0.4523 0.8236 0.1456 0.074 Uiso 1 1 calc R
C11 C 0.0709(3) 0.6162(5) 0.0376(3) 0.0586(14) Uani 1 1 d .
H11 H 0.0710 0.5422 0.0085 0.070 Uiso 1 1 calc R
C32 C 0.1110(3) 0.5285(5) 0.3451(3) 0.0667(15) Uani 1 1 d .
H32 H 0.0848 0.4562 0.3523 0.080 Uiso 1 1 calc R
C33 C 0.1472(2) 0.6068(5) 0.4012(3) 0.0610(14) Uani 1 1 d .
H33 H 0.1494 0.5954 0.4520 0.073 Uiso 1 1 calc R
C10 C 0.0213(3) 0.7088(6) 0.0188(3) 0.0611(14) Uani 1 1 d .
H10 H -0.0115 0.6985 -0.0236 0.073 Uiso 1 1 calc R
C9 C 0.0202(2) 0.8149(5) 0.0620(3) 0.0577(13) Uani 1 1 d .
H9 H -0.0141 0.8765 0.0499 0.069 Uiso 1 1 calc R
C23 C 0.4650(3) 1.1153(6) 0.2041(3) 0.0749(17) Uani 1 1 d .
H23 H 0.4884 1.1919 0.1990 0.090 Uiso 1 1 calc R
C26 C 0.3824(3) 1.1014(5) 0.4483(3) 0.0668(15) Uani 1 1 d .
H26 H 0.3984 1.0186 0.4618 0.080 Uiso 1 1 calc R
C29 C 0.3357(3) 1.3458(5) 0.4120(3) 0.0622(14) Uani 1 1 d .
H29 H 0.3192 1.4285 0.3993 0.075 Uiso 1 1 calc R
C27 C 0.4028(3) 1.2047(6) 0.4949(3) 0.0745(17) Uani 1 1 d .
H27 H 0.4321 1.1908 0.5397 0.089 Uiso 1 1 calc R
C22 C 0.4770(3) 1.0094(6) 0.1641(3) 0.0660(15) Uani 1 1 d .
H22 H 0.5080 1.0140 0.1312 0.079 Uiso 1 1 calc R
C28 C 0.3803(3) 1.3268(5) 0.4759(3) 0.0636(14) Uani 1 1 d .
H28 H 0.3955 1.3966 0.5065 0.076 Uiso 1 1 calc R
C6 C 0.0614(2) 0.9583(5) 0.3254(3) 0.0601(14) Uani 1 1 d .
H6A H 0.0820 0.8901 0.3573 0.090 Uiso 1 1 calc R
H6B H 0.0366 0.9216 0.2805 0.090 Uiso 1 1 calc R
H6C H 0.0306 1.0064 0.3502 0.090 Uiso 1 1 calc R
C5 C 0.0724(3) 1.1919(5) 0.2544(3) 0.0704(16) Uani 1 1 d .
H5A H 0.0407 1.2202 0.2854 0.106 Uiso 1 1 calc R
H5B H 0.0476 1.1571 0.2090 0.106 Uiso 1 1 calc R
H5C H 0.0996 1.2639 0.2434 0.106 Uiso 1 1 calc R
C4 C 0.1518(3) 1.1469(5) 0.3927(3) 0.0684(16) Uani 1 1 d .
H4A H 0.1114 1.1649 0.4132 0.103 Uiso 1 1 calc R
H4B H 0.1751 1.2266 0.3862 0.103 Uiso 1 1 calc R
H4C H 0.1815 1.0914 0.4259 0.103 Uiso 1 1 calc R
C3 C 0.1363(3) 1.1260(6) 0.0826(3) 0.0766(17) Uani 1 1 d .
H3A H 0.1469 1.1759 0.0417 0.115 Uiso 1 1 calc R
H3B H 0.1034 1.1718 0.1057 0.115 Uiso 1 1 calc R
H3C H 0.1178 1.0438 0.0649 0.115 Uiso 1 1 calc R
C1 C 0.2690(3) 1.0450(7) 0.0866(3) 0.091(2) Uani 1 1 d .
H1A H 0.2514 0.9653 0.0638 0.136 Uiso 1 1 calc R
H1B H 0.3143 1.0310 0.1136 0.136 Uiso 1 1 calc R
H1C H 0.2705 1.1092 0.0489 0.136 Uiso 1 1 calc R
C2 C 0.2445(4) 1.2672(6) 0.1613(3) 0.109(3) Uani 1 1 d .
H2A H 0.2908 1.2676 0.1873 0.163 Uiso 1 1 calc R
H2B H 0.2161 1.3153 0.1893 0.163 Uiso 1 1 calc R
H2C H 0.2428 1.3064 0.1134 0.163 Uiso 1 1 calc R

loop_
_atom_site_aniso_label
_atom_site_aniso_U_11
_atom_site_aniso_U_22
_atom_site_aniso_U_33
_atom_site_aniso_U_23
_atom_site_aniso_U_13
_atom_site_aniso_U_12
Co1 0.0366(3) 0.0290(3) 0.0415(4) -0.0038(2) 0.0029(3) -0.0005(2)
P3 0.0354(6) 0.0300(6) 0.0352(6) 0.0001(4) 0.0025(5) -0.0028(5)
P4 0.0366(6) 0.0281(6) 0.0416(7) 0.0023(5) 0.0040(5) -0.0011(4)
P2 0.0463(7) 0.0402(7) 0.0469(7) -0.0038(5) 0.0087(6) 0.0041(5)
P1 0.0481(7) 0.0437(7) 0.0407(7) 0.0010(5) 0.0029(6) -0.0039(5)
N2 0.0331(19) 0.0310(18) 0.043(2) 0.0067(15) 0.0025(16) 0.0014(15)
N1 0.040(2) 0.0335(19) 0.046(2) 0.0007(16) 0.0079(17) -0.0075(16)
C13 0.035(2) 0.032(2) 0.039(3) -0.0037(18) 0.003(2) -0.0017(18)
C19 0.033(2) 0.039(3) 0.045(3) 0.005(2) -0.001(2) -0.0051(18)
C7 0.041(2) 0.033(2) 0.042(3) -0.0006(19) 0.004(2) -0.0042(19)
C34 0.043(3) 0.046(3) 0.039(3) 0.007(2) 0.010(2) 0.001(2)
C25 0.043(3) 0.034(2) 0.042(3) -0.0010(19) -0.002(2) -0.0060(19)
C36 0.042(2) 0.033(2) 0.037(2) -0.0050(19) 0.006(2) -0.0017(19)
C18 0.044(3) 0.037(2) 0.044(3) 0.002(2) 0.006(2) 0.000(2)
C8 0.044(3) 0.049(3) 0.046(3) -0.002(2) 0.002(2) -0.003(2)
C30 0.072(3) 0.040(3) 0.045(3) -0.003(2) 0.005(3) 0.003(2)
C38 0.051(3) 0.045(3) 0.056(3) 0.004(2) -0.001(2) 0.014(2)
C35 0.052(3) 0.042(3) 0.035(3) -0.0029(19) 0.010(2) -0.002(2)
C37 0.060(3) 0.037(3) 0.041(3) 0.004(2) 0.010(2) 0.008(2)
C20 0.049(3) 0.051(3) 0.058(3) -0.001(2) 0.015(3) -0.006(2)
C17 0.054(3) 0.041(3) 0.065(3) 0.001(2) 0.008(3) 0.010(2)
C31 0.058(3) 0.046(3) 0.055(3) -0.004(2) 0.005(3) -0.016(2)
C24 0.059(3) 0.047(3) 0.068(4) 0.000(2) 0.016(3) -0.013(2)
C39 0.036(3) 0.050(3) 0.058(3) 0.002(2) 0.004(2) 0.003(2)
C12 0.054(3) 0.043(3) 0.057(3) -0.010(2) -0.003(3) -0.004(2)
C16 0.055(3) 0.051(3) 0.074(4) -0.002(3) 0.020(3) 0.013(2)
C14 0.054(3) 0.048(3) 0.041(3) 0.002(2) 0.008(2) 0.002(2)
C15 0.069(3) 0.061(3) 0.052(3) -0.005(3) 0.030(3) 0.005(3)
C21 0.055(3) 0.073(4) 0.062(3) -0.001(3) 0.022(3) 0.001(3)
C11 0.058(3) 0.061(3) 0.052(3) -0.016(2) -0.003(3) -0.013(3)
C32 0.071(4) 0.058(3) 0.070(4) 0.013(3) 0.010(3) -0.026(3)
C33 0.066(3) 0.066(4) 0.051(3) 0.015(3) 0.012(3) -0.017(3)
C10 0.049(3) 0.084(4) 0.045(3) -0.004(3) -0.007(2) -0.010(3)
C9 0.045(3) 0.069(4) 0.055(3) 0.002(3) -0.006(2) 0.005(2)
C23 0.070(4) 0.077(4) 0.083(4) 0.015(3) 0.026(3) -0.028(3)
C26 0.073(4) 0.055(3) 0.064(4) -0.004(3) -0.013(3) 0.008(3)
C29 0.097(4) 0.037(3) 0.051(3) -0.004(2) 0.009(3) 0.000(3)
C27 0.079(4) 0.070(4) 0.063(4) -0.017(3) -0.019(3) -0.001(3)
C22 0.048(3) 0.094(5) 0.059(4) 0.006(3) 0.018(3) -0.006(3)
C28 0.076(4) 0.049(3) 0.064(4) -0.022(3) 0.009(3) -0.011(3)
C6 0.050(3) 0.065(3) 0.068(4) -0.003(3) 0.017(3) 0.001(2)
C5 0.072(4) 0.062(4) 0.079(4) 0.006(3) 0.017(3) 0.021(3)
C4 0.067(3) 0.074(4) 0.065(4) -0.027(3) 0.011(3) 0.007(3)
C3 0.063(4) 0.100(5) 0.063(4) 0.028(3) 0.000(3) -0.001(3)
C1 0.092(5) 0.125(6) 0.060(4) 0.031(4) 0.028(4) 0.027(4)
C2 0.180(7) 0.069(4) 0.068(4) 0.016(3) -0.006(5) -0.050(5)

loop_
_atom_type_symbol
_atom_type_description
_atom_type_scat_dispersion_real
_atom_type_scat_dispersion_imag
_atom_type_scat_source
C C 0.0033 0.0016 'International Tables Vol C Tables 4.2.6.8 and 6.1.1.4'
H H 0.0000 0.0000 'International Tables Vol C Tables 4.2.6.8 and 6.1.1.4'
N N 0.0061 0.0033 'International Tables Vol C Tables 4.2.6.8 and 6.1.1.4'
P P 0.1023 0.0942 'International Tables Vol C Tables 4.2.6.8 and 6.1.1.4'
Co Co 0.3494 0.9721 'International Tables Vol C Tables 4.2.6.8 and 6.1.1.4'

loop_
_geom_angle_atom_site_label_1
_geom_angle_atom_site_label_2
_geom_angle_atom_site_label_3
_geom_angle
P3 Co1 P4 107.86(5)
P3 Co1 P1 112.59(5)
P4 Co1 P1 105.82(5)
P3 Co1 P2 110.36(5)
P4 Co1 P2 115.36(5)
P1 Co1 P2 104.86(5)
N1 P3 C13 98.57(18)
N1 P3 C7 99.58(18)
C13 P3 C7 100.06(19)
N1 P3 Co1 116.82(12)
C13 P3 Co1 119.69(13)
C7 P3 Co1 118.28(14)
N2 P4 C19 98.32(18)
N2 P4 C25 99.05(18)
C19 P4 C25 100.1(2)
N2 P4 Co1 116.66(12)
C19 P4 Co1 115.77(14)
C25 P4 Co1 122.80(15)
C5 P2 C6 98.0(2)
C5 P2 C4 98.9(3)
C6 P2 C4 99.2(3)
C5 P2 Co1 120.06(18)
C6 P2 Co1 117.97(17)
C4 P2 Co1 118.44(17)
C1 P1 C3 98.4(3)
C1 P1 C2 98.3(3)
C3 P1 C2 99.7(3)
C1 P1 Co1 116.6(2)
C3 P1 Co1 120.17(18)
C2 P1 Co1 119.4(2)
C39 N2 C36 106.5(3)
C39 N2 P4 127.8(3)
C36 N2 P4 125.1(3)
C34 N1 C31 107.2(4)
C34 N1 P3 126.6(3)
C31 N1 P3 126.2(3)
C14 C13 C18 117.7(4)
C14 C13 P3 120.5(3)
C18 C13 P3 121.6(3)
C24 C19 C20 117.8(4)
C24 C19 P4 122.5(4)
C20 C19 P4 119.3(3)
C8 C7 C12 117.6(4)
C8 C7 P3 119.0(3)
C12 C7 P3 123.3(3)
C33 C34 N1 107.8(4)
C33 C34 C35 127.2(4)
N1 C34 C35 125.0(4)
C30 C25 C26 117.6(4)
C30 C25 P4 118.1(3)
C26 C25 P4 124.2(3)
C37 C36 N2 107.9(4)
C37 C36 C35 129.1(4)
N2 C36 C35 123.0(4)
C17 C18 C13 120.7(4)
C17 C18 H18 119.7
C13 C18 H18 119.7
C7 C8 C9 121.9(4)
C7 C8 H8 119.0
C9 C8 H8 119.0
C25 C30 C29 121.5(5)
C25 C30 H30 119.2
C29 C30 H30 119.2
C39 C38 C37 107.5(4)
C39 C38 H38 126.3
C37 C38 H38 126.3
C36 C35 C34 116.1(4)
C36 C35 H35A 108.3
C34 C35 H35A 108.3
C36 C35 H35B 108.3
C34 C35 H35B 108.3
H35A C35 H35B 107.4
C36 C37 C38 108.8(4)
C36 C37 H37 125.6
C38 C37 H37 125.6
C21 C20 C19 121.3(5)
C21 C20 H20 119.4
C19 C20 H20 119.4
C16 C17 C18 120.6(5)
C16 C17 H17 119.7
C18 C17 H17 119.7
C32 C31 N1 109.1(4)
C32 C31 H31 125.4
N1 C31 H31 125.4
C19 C24 C23 120.4(5)
C19 C24 H24 119.8
C23 C24 H24 119.8
C38 C39 N2 109.5(4)
C38 C39 H39 125.3
N2 C39 H39 125.3
C11 C12 C7 120.0(4)
C11 C12 H12 120.0
C7 C12 H12 120.0
C17 C16 C15 120.1(5)
C17 C16 H16 119.9
C15 C16 H16 119.9
C15 C14 C13 121.5(4)
C15 C14 H14 119.2
C13 C14 H14 119.2
C16 C15 C14 119.4(5)
C16 C15 H15 120.3
C14 C15 H15 120.3
C22 C21 C20 120.0(5)
C22 C21 H21 120.0
C20 C21 H21 120.0
C10 C11 C12 120.2(5)
C10 C11 H11 119.9
C12 C11 H11 119.9
C31 C32 C33 108.1(4)
C31 C32 H32 126.0
C33 C32 H32 126.0
C34 C33 C32 107.9(4)
C34 C33 H33 126.1
C32 C33 H33 126.1
C9 C10 C11 119.9(5)
C9 C10 H10 120.0
C11 C10 H10 120.0
C10 C9 C8 120.2(5)
C10 C9 H9 119.9
C8 C9 H9 119.9
C22 C23 C24 120.8(5)
C22 C23 H23 119.6
C24 C23 H23 119.6
C27 C26 C25 120.7(5)
C27 C26 H26 119.6
C25 C26 H26 119.6
C28 C29 C30 120.1(5)
C28 C29 H29 119.9
C30 C29 H29 119.9
C28 C27 C26 120.5(5)
C28 C27 H27 119.8
C26 C27 H27 119.8
C23 C22 C21 119.7(5)
C23 C22 H22 120.1
C21 C22 H22 120.1
C29 C28 C27 119.4(5)
C29 C28 H28 120.3
C27 C28 H28 120.3
P2 C6 H6A 109.5
P2 C6 H6B 109.5
H6A C6 H6B 109.5
P2 C6 H6C 109.5
H6A C6 H6C 109.5
H6B C6 H6C 109.5
P2 C5 H5A 109.5
P2 C5 H5B 109.5
H5A C5 H5B 109.5
P2 C5 H5C 109.5
H5A C5 H5C 109.5
H5B C5 H5C 109.5
P2 C4 H4A 109.5
P2 C4 H4B 109.5
H4A C4 H4B 109.5
P2 C4 H4C 109.5
H4A C4 H4C 109.5
H4B C4 H4C 109.5
P1 C3 H3A 109.5
P1 C3 H3B 109.5
H3A C3 H3B 109.5
P1 C3 H3C 109.5
H3A C3 H3C 109.5
H3B C3 H3C 109.5
P1 C1 H1A 109.5
P1 C1 H1B 109.5
H1A C1 H1B 109.5
P1 C1 H1C 109.5
H1A C1 H1C 109.5
H1B C1 H1C 109.5
P1 C2 H2A 109.5
P1 C2 H2B 109.5
H2A C2 H2B 109.5
P1 C2 H2C 109.5
H2A C2 H2C 109.5
H2B C2 H2C 109.5

loop_
_geom_bond_atom_site_label_1
_geom_bond_atom_site_label_2
_geom_bond_distance
Co1 P3 2.1354(13)
Co1 P4 2.1513(13)
Co1 P1 2.2082(14)
Co1 P2 2.2350(14)
P3 N1 1.769(3)
P3 C13 1.844(4)
P3 C7 1.847(4)
P4 N2 1.760(3)
P4 C19 1.839(5)
P4 C25 1.840(4)
P2 C5 1.830(5)
P2 C6 1.833(5)
P2 C4 1.830(5)
P1 C1 1.816(6)
P1 C3 1.819(5)
P1 C2 1.825(6)
N2 C39 1.380(5)
N2 C36 1.394(5)
N1 C34 1.380(5)
N1 C31 1.396(5)
C13 C14 1.386(6)
C13 C18 1.390(6)
C19 C24 1.378(6)
C19 C20 1.384(6)
C7 C8 1.370(6)
C7 C12 1.401(6)
C34 C33 1.366(6)
C34 C35 1.498(6)
C25 C30 1.372(6)
C25 C26 1.374(6)
C36 C37 1.354(6)
C36 C35 1.490(6)
C18 C17 1.374(6)
C18 H18 0.9300
C8 C9 1.375(6)
C8 H8 0.9300
C30 C29 1.379(6)
C30 H30 0.9300
C38 C39 1.347(6)
C38 C37 1.382(6)
C38 H38 0.9300
C35 H35A 0.9700
C35 H35B 0.9700
C37 H37 0.9300
C20 C21 1.380(6)
C20 H20 0.9300
C17 C16 1.364(7)
C17 H17 0.9300
C31 C32 1.326(7)
C31 H31 0.9300
C24 C23 1.384(7)
C24 H24 0.9300
C39 H39 0.9300
C12 C11 1.387(6)
C12 H12 0.9300
C16 C15 1.375(7)
C16 H16 0.9300
C14 C15 1.378(6)
C14 H14 0.9300
C15 H15 0.9300
C21 C22 1.360(7)
C21 H21 0.9300
C11 C10 1.374(7)
C11 H11 0.9300
C32 C33 1.404(7)
C32 H32 0.9300
C33 H33 0.9300
C10 C9 1.353(7)
C10 H10 0.9300
C9 H9 0.9300
C23 C22 1.359(8)
C23 H23 0.9300
C26 C27 1.383(7)
C26 H26 0.9300
C29 C28 1.355(7)
C29 H29 0.9300
C27 C28 1.363(7)
C27 H27 0.9300
C22 H22 0.9300
C28 H28 0.9300
C6 H6A 0.9600
C6 H6B 0.9600
C6 H6C 0.9600
C5 H5A 0.9600
C5 H5B 0.9600
C5 H5C 0.9600
C4 H4A 0.9600
C4 H4B 0.9600
C4 H4C 0.9600
C3 H3A 0.9600
C3 H3B 0.9600
C3 H3C 0.9600
C1 H1A 0.9600
C1 H1B 0.9600
C1 H1C 0.9600
C2 H2A 0.9600
C2 H2B 0.9600
C2 H2C 0.9600
